data_4026033
loop_
_publ_author_name
'Heinz Langhals'
'Alexander Hofer'
'Stefan Bernhard'
'Jay S. Siegel'
'Peter Mayer'

_publ_contact_author_address
;
Department Chemie
Ludwig-Maximilians Universit\"at
Butenandtstra\&se 5-13 (Haus F)
D-81377 M\"unchen
Bundesrepublik Deutschland
;
_publ_contact_author_name 'Heinz Langhals'
_publ_section_title
;
 Axially Chiral Bichromophoric Fluorescent Dyes
;
_journal_name_full 'Journal of Organic Chemistry'
_journal_page_first 990
_journal_page_last 992
_journal_paper_doi 10.1021/jo102254a
_journal_volume 76
_journal_year 2011
_chemical_formula_moiety 'C14 H16 N2'
_chemical_formula_sum 'C14 H16 N2'
_chemical_formula_weight 212.290
_space_group_IT_number 19
_symmetry_cell_setting orthorhombic
_symmetry_Int_Tables_number 19
_symmetry_space_group_name_Hall 'P 2ac 2ab'
_symmetry_space_group_name_H-M 'P 21 21 21'
_atom_sites_solution_hydrogens geom
_atom_sites_solution_primary direct
_atom_sites_solution_secondary difmap
_audit_author_name 'P. Mayer'
_audit_block_code C14H16N2_oo187_langhals
_audit_creation_date
;
'Mon Oct 18 15:10:30 2010'
;
_audit_creation_method 'form98_non/compatible with shelxl97-2'
_audit_update_record 19-Oct-10
_cell_angle_alpha 90.00
_cell_angle_beta 90.00
_cell_angle_gamma 90.00
_cell_formula_units_Z 4
_cell_length_a 7.4997(4)
_cell_length_b 7.9251(4)
_cell_length_c 19.9447(11)
_cell_measurement_reflns_used 2029
_cell_measurement_temperature 173(2)
_cell_measurement_theta_max 26.2491
_cell_measurement_theta_min 4.2496
_cell_volume 1185.43(11)
_computing_cell_refinement
;
CrysAlisPro, Oxford Diffraction Ltd.,
Version 1.171.33.41 (release 06-05-2009 CrysAlis171 .NET)
(compiled May  6 2009,17:20:42)
;
_computing_data_collection
;
CrysAlisPro, Oxford Diffraction Ltd.,
Version 1.171.33.41 (release 06-05-2009 CrysAlis171 .NET)
(compiled May  6 2009,17:20:42)
;
_computing_data_reduction
;
CrysAlisPro, Oxford Diffraction Ltd.,
Version 1.171.33.41 (release 06-05-2009 CrysAlis171 .NET)
(compiled May  6 2009,17:20:42)
;
_computing_structure_refinement
;
Sheldrick, G. M. (2008).
<i>Acta Cryst.</i> A<b>64</b>, 112--122.
;
_computing_structure_solution
;
A. Altomare, M. C. Burla, M. Camalli, G. L. Cascarano, C. Giacovazzo, A.
Guagliardi, A. G. G. Moliterni, G. Polidori, R. Spagna: SIR97: a new tool for
crystal structure determination and refinement; J. Appl. Crystallogr. 1999,
32, 115-119.
;
_diffrn_ambient_temperature 173(2)
_diffrn_detector_area_resol_mean 15.9809
_diffrn_measured_fraction_theta_full 0.992
_diffrn_measured_fraction_theta_max 0.992
_diffrn_measurement_details
;
  1 omega  -41.00   47.00   1.0000   27.0000
omega____ theta____ kappa____ phi______ frames
    -      -20.2931   50.0000 -131.0000 88

  2 omega  -93.00   13.00   1.0000   27.0000
omega____ theta____ kappa____ phi______ frames
    -      -20.2931  -77.0000   90.0000 106

  3 omega   25.00   79.00   1.0000   27.0000
omega____ theta____ kappa____ phi______ frames
    -       21.2306   77.0000  -60.0000 54

;
_diffrn_measurement_device 'CCD camera on \k-goniostat'
_diffrn_measurement_device_type 'Oxford XCalibur'
_diffrn_measurement_method '\w scans'
_diffrn_orient_matrix_UB_11 -0.0685460347
_diffrn_orient_matrix_UB_12 0.0492302726
_diffrn_orient_matrix_UB_13 -0.0146908665
_diffrn_orient_matrix_UB_21 0.0586345345
_diffrn_orient_matrix_UB_22 0.0233074393
_diffrn_orient_matrix_UB_23 -0.0262834666
_diffrn_orient_matrix_UB_31 -0.0283705742
_diffrn_orient_matrix_UB_32 -0.0708351088
_diffrn_orient_matrix_UB_33 -0.0188677466
_diffrn_radiation_collimation '0.5 mm collimator'
_diffrn_radiation_monochromator graphite
_diffrn_radiation_source 'fine-focus sealed tube'
_diffrn_radiation_type MoK\a
_diffrn_radiation_wavelength 0.71073
_diffrn_reflns_av_R_equivalents 0.0325
_diffrn_reflns_av_sigmaI/netI 0.0432
_diffrn_reflns_limit_h_max 9
_diffrn_reflns_limit_h_min -7
_diffrn_reflns_limit_k_max 9
_diffrn_reflns_limit_k_min -9
_diffrn_reflns_limit_l_max 24
_diffrn_reflns_limit_l_min -15
_diffrn_reflns_number 5114
_diffrn_reflns_theta_full 26.34
_diffrn_reflns_theta_max 26.34
_diffrn_reflns_theta_min 4.26
_diffrn_source_current 40_mA
_diffrn_source_power 2.00_kW
_diffrn_source_type 'Spellman generator'
_diffrn_source_voltage 50_kV
_exptl_absorpt_coefficient_mu 0.071
_exptl_absorpt_correction_T_max 1.00000
_exptl_absorpt_correction_T_min 0.96681
_exptl_absorpt_correction_type multi-scan
_exptl_absorpt_process_details
;
CrysAlisPro, Oxford Diffraction Ltd.,
Version 1.171.33.41 (release 06-05-2009 CrysAlis171 .NET)
(compiled May  6 2009,17:20:42)
empirical absorption correction using spherical harmonics,
 implemented in SCALE3 ABSPACK scaling algorithm.
;
_exptl_crystal_colour colourless
_exptl_crystal_density_diffrn 1.18951(11)
_exptl_crystal_description block
_exptl_crystal_F_000 456
_exptl_crystal_size_max 0.23
_exptl_crystal_size_mid 0.22
_exptl_crystal_size_min 0.17
_refine_diff_density_max 0.129
_refine_diff_density_min -0.121
_refine_diff_density_rms 0.028
_refine_ls_abs_structure_details 'Flack H D (1983), Acta Cryst. A39, 876-881'
_refine_ls_abs_structure_Flack 2(4)
_refine_ls_extinction_method none
_refine_ls_goodness_of_fit_ref 0.919
_refine_ls_hydrogen_treatment mixed
_refine_ls_matrix_type full
_refine_ls_number_parameters 163
_refine_ls_number_reflns 1409
_refine_ls_number_restraints 0
_refine_ls_restrained_S_all 0.919
_refine_ls_R_factor_all 0.0534
_refine_ls_R_factor_gt 0.0333
_refine_ls_shift/su_max 0.000
_refine_ls_shift/su_mean 0.000
_refine_ls_structure_factor_coef Fsqd
_refine_ls_weighting_details 'calc w=1/[\s^2^(Fo^2^)+(0.0403P)^2^+0.0000P] where P=(Fo^2^+2Fc^2^)/3'
_refine_ls_weighting_scheme calc
_refine_ls_wR_factor_gt 0.0700
_refine_ls_wR_factor_ref 0.0740
_reflns_number_gt 1017
_reflns_number_total 1409
_reflns_threshold_expression >2sigma(I)
_cod_data_source_file jo102254a_si_002.cif
_cod_data_source_block oo187
_cod_database_code 4026033

loop_
_symmetry_equiv_pos_as_xyz
'x, y, z'
'-x+1/2, -y, z+1/2'
'x+1/2, -y+1/2, -z'
'-x, y+1/2, -z+1/2'

loop_
_atom_site_label
_atom_site_type_symbol
_atom_site_fract_x
_atom_site_fract_y
_atom_site_fract_z
_atom_site_U_iso_or_equiv
_atom_site_adp_type
_atom_site_occupancy
_atom_site_symmetry_multiplicity
_atom_site_calc_flag
_atom_site_refinement_flags
N1 N 0.0667(3) 0.0268(3) 0.76992(10) 0.0380(5) Uani 1 1 d .
H1A H 0.039(3) -0.008(3) 0.8112(12) 0.063(8) Uiso 1 1 d .
H1B H -0.038(4) 0.058(3) 0.7495(11) 0.056(8) Uiso 1 1 d .
N2 N -0.2069(3) -0.1848(3) 0.62874(11) 0.0444(5) Uani 1 1 d .
H2A H -0.142(3) -0.245(3) 0.6630(12) 0.054(7) Uiso 1 1 d .
H2B H -0.320(3) -0.202(3) 0.6319(11) 0.045(7) Uiso 1 1 d .
C1 C 0.1648(2) -0.0855(3) 0.73051(10) 0.0298(5) Uani 1 1 d .
C2 C 0.2857(3) -0.1945(3) 0.76155(11) 0.0364(5) Uani 1 1 d .
H2 H 0.2991 -0.1928 0.8089 0.044 Uiso 1 1 calc R
C3 C 0.3855(3) -0.3044(3) 0.72335(13) 0.0408(6) Uani 1 1 d .
H3 H 0.4680 -0.3782 0.7445 0.049 Uiso 1 1 calc R
C4 C 0.3663(3) -0.3077(3) 0.65452(12) 0.0389(6) Uani 1 1 d .
H4 H 0.4345 -0.3853 0.6288 0.047 Uiso 1 1 calc R
C5 C 0.2486(2) -0.1991(3) 0.62228(11) 0.0336(5) Uani 1 1 d .
C6 C 0.1469(2) -0.0855(2) 0.66058(10) 0.0283(5) Uani 1 1 d .
C7 C 0.0199(2) 0.0322(2) 0.62691(9) 0.0278(4) Uani 1 1 d .
C8 C -0.1537(3) -0.0234(3) 0.61184(9) 0.0333(5) Uani 1 1 d .
C9 C -0.2684(3) 0.0830(3) 0.57708(11) 0.0408(5) Uani 1 1 d .
H9 H -0.3846 0.0448 0.5657 0.049 Uiso 1 1 calc R
C10 C -0.2154(3) 0.2434(3) 0.55885(11) 0.0440(6) Uani 1 1 d .
H10 H -0.2951 0.3152 0.5352 0.053 Uiso 1 1 calc R
C11 C -0.0466(3) 0.2993(3) 0.57504(10) 0.0410(6) Uani 1 1 d .
H11 H -0.0114 0.4103 0.5629 0.049 Uiso 1 1 calc R
C12 C 0.0730(3) 0.1954(3) 0.60892(10) 0.0334(5) Uani 1 1 d .
C13 C 0.2287(3) -0.2037(3) 0.54711(11) 0.0482(6) Uani 1 1 d .
H13A H 0.2975 -0.2985 0.5290 0.072 Uiso 1 1 calc R
H13B H 0.2731 -0.0979 0.5280 0.072 Uiso 1 1 calc R
H13C H 0.1026 -0.2178 0.5355 0.072 Uiso 1 1 calc R
C14 C 0.2572(3) 0.2569(3) 0.62601(13) 0.0440(6) Uani 1 1 d .
H14A H 0.2654 0.2769 0.6744 0.066 Uiso 1 1 calc R
H14B H 0.2811 0.3622 0.6019 0.066 Uiso 1 1 calc R
H14C H 0.3450 0.1715 0.6128 0.066 Uiso 1 1 calc R

loop_
_atom_site_aniso_label
_atom_site_aniso_U_11
_atom_site_aniso_U_22
_atom_site_aniso_U_33
_atom_site_aniso_U_23
_atom_site_aniso_U_13
_atom_site_aniso_U_12
N1 0.0449(12) 0.0384(12) 0.0308(11) 0.0007(9) -0.0001(9) 0.0062(10)
N2 0.0321(11) 0.0429(12) 0.0583(14) 0.0045(11) -0.0054(11) -0.0112(9)
C1 0.0267(10) 0.0248(11) 0.0379(12) -0.0001(10) 0.0007(9) -0.0052(9)
C2 0.0354(11) 0.0332(12) 0.0406(13) 0.0063(10) -0.0060(10) -0.0023(11)
C3 0.0294(12) 0.0293(12) 0.0638(16) 0.0067(11) -0.0029(11) -0.0020(10)
C4 0.0287(11) 0.0260(12) 0.0620(16) -0.0070(11) 0.0089(10) -0.0021(10)
C5 0.0301(11) 0.0276(11) 0.0433(14) -0.0053(10) 0.0040(9) -0.0079(10)
C6 0.0264(10) 0.0238(10) 0.0346(12) -0.0011(9) 0.0010(9) -0.0073(9)
C7 0.0299(10) 0.0292(11) 0.0243(10) -0.0015(9) 0.0018(8) 0.0012(9)
C8 0.0324(11) 0.0365(12) 0.0309(11) -0.0025(10) 0.0006(9) -0.0006(10)
C9 0.0373(11) 0.0509(14) 0.0343(13) -0.0040(11) -0.0056(10) 0.0028(12)
C10 0.0507(14) 0.0495(14) 0.0316(13) 0.0055(11) -0.0053(10) 0.0141(12)
C11 0.0563(14) 0.0352(12) 0.0315(12) 0.0040(11) 0.0040(10) 0.0047(12)
C12 0.0393(12) 0.0317(11) 0.0293(11) -0.0013(10) 0.0056(9) -0.0008(10)
C13 0.0529(14) 0.0469(14) 0.0448(14) -0.0122(12) 0.0110(11) 0.0002(13)
C14 0.0449(13) 0.0327(12) 0.0545(15) 0.0015(11) 0.0047(11) -0.0086(10)

loop_
_atom_type_symbol
_atom_type_description
_atom_type_scat_dispersion_real
_atom_type_scat_dispersion_imag
_atom_type_scat_source
C C 0.0033 0.0016 'International Tables Vol C Tables 4.2.6.8 and 6.1.1.4'
H H 0.0000 0.0000 'International Tables Vol C Tables 4.2.6.8 and 6.1.1.4'
N N 0.0061 0.0033 'International Tables Vol C Tables 4.2.6.8 and 6.1.1.4'

loop_
_geom_angle_atom_site_label_1
_geom_angle_atom_site_label_2
_geom_angle_atom_site_label_3
_geom_angle
C1 N1 H1A 116.4(16)
C1 N1 H1B 111.9(15)
H1A N1 H1B 107(2)
C8 N2 H2A 119.0(14)
C8 N2 H2B 116.6(16)
H2A N2 H2B 111(2)
C2 C1 N1 119.12(19)
C2 C1 C6 120.23(19)
N1 C1 C6 120.62(19)
C3 C2 C1 119.9(2)
C3 C2 H2 120.1
C1 C2 H2 120.1
C2 C3 C4 120.3(2)
C2 C3 H3 119.8
C4 C3 H3 119.8
C3 C4 C5 120.9(2)
C3 C4 H4 119.5
C5 C4 H4 119.5
C4 C5 C6 119.3(2)
C4 C5 C13 120.52(19)
C6 C5 C13 120.17(19)
C1 C6 C5 119.28(19)
C1 C6 C7 120.60(18)
C5 C6 C7 120.12(18)
C12 C7 C8 119.84(18)
C12 C7 C6 120.76(17)
C8 C7 C6 119.38(18)
N2 C8 C9 120.30(19)
N2 C8 C7 120.34(19)
C9 C8 C7 119.29(19)
C10 C9 C8 120.8(2)
C10 C9 H9 119.6
C8 C9 H9 119.6
C11 C10 C9 119.9(2)
C11 C10 H10 120.1
C9 C10 H10 120.1
C10 C11 C12 121.0(2)
C10 C11 H11 119.5
C12 C11 H11 119.5
C11 C12 C7 119.17(18)
C11 C12 C14 120.7(2)
C7 C12 C14 120.14(19)
C5 C13 H13A 109.5
C5 C13 H13B 109.5
H13A C13 H13B 109.5
C5 C13 H13C 109.5
H13A C13 H13C 109.5
H13B C13 H13C 109.5
C12 C14 H14A 109.5
C12 C14 H14B 109.5
H14A C14 H14B 109.5
C12 C14 H14C 109.5
H14A C14 H14C 109.5
H14B C14 H14C 109.5

loop_
_geom_bond_atom_site_label_1
_geom_bond_atom_site_label_2
_geom_bond_distance
N1 C1 1.397(3)
N1 H1A 0.89(2)
N1 H1B 0.92(3)
N2 C8 1.381(3)
N2 H2A 0.96(2)
N2 H2B 0.86(2)
C1 C2 1.397(3)
C1 C6 1.401(3)
C2 C3 1.378(3)
C2 H2 0.9500
C3 C4 1.381(3)
C3 H3 0.9500
C4 C5 1.391(3)
C4 H4 0.9500
C5 C6 1.406(3)
C5 C13 1.507(3)
C6 C7 1.493(3)
C7 C12 1.400(3)
C7 C8 1.407(3)
C8 C9 1.390(3)
C9 C10 1.381(3)
C9 H9 0.9500
C10 C11 1.379(3)
C10 H10 0.9500
C11 C12 1.392(3)
C11 H11 0.9500
C12 C14 1.504(3)
C13 H13A 0.9800
C13 H13B 0.9800
C13 H13C 0.9800
C14 H14A 0.9800
C14 H14B 0.9800
C14 H14C 0.9800

loop_
_geom_torsion_atom_site_label_1
_geom_torsion_atom_site_label_2
_geom_torsion_atom_site_label_3
_geom_torsion_atom_site_label_4
_geom_torsion
N1 C1 C2 C3 -179.04(18)
C6 C1 C2 C3 -1.1(3)
C1 C2 C3 C4 -0.2(3)
C2 C3 C4 C5 1.0(3)
C3 C4 C5 C6 -0.5(3)
C3 C4 C5 C13 180.0(2)
C2 C1 C6 C5 1.6(3)
N1 C1 C6 C5 179.45(18)
C2 C1 C6 C7 -179.11(17)
N1 C1 C6 C7 -1.2(3)
C4 C5 C6 C1 -0.7(3)
C13 C5 C6 C1 178.75(18)
C4 C5 C6 C7 179.94(17)
C13 C5 C6 C7 -0.6(3)
C1 C6 C7 C12 87.5(2)
C5 C6 C7 C12 -93.2(2)
C1 C6 C7 C8 -93.9(2)
C5 C6 C7 C8 85.4(2)
C12 C7 C8 N2 179.35(19)
C6 C7 C8 N2 0.8(3)
C12 C7 C8 C9 2.2(3)
C6 C7 C8 C9 -176.35(18)
N2 C8 C9 C10 -178.8(2)
C7 C8 C9 C10 -1.7(3)
C8 C9 C10 C11 0.2(3)
C9 C10 C11 C12 0.8(3)
C10 C11 C12 C7 -0.3(3)
C10 C11 C12 C14 179.6(2)
C8 C7 C12 C11 -1.3(3)
C6 C7 C12 C11 177.30(19)
C8 C7 C12 C14 178.86(18)
C6 C7 C12 C14 -2.6(3)

loop_
_cod_related_entry_id
_cod_related_entry_database
_cod_related_entry_code
1 ChemSpider 770624
